data_7008152
loop_
_publ_author_name
'Chan, Zhi-Kai'
'Wu, Ying-Yann'
'Chen, Jhy-Der'
'Yeh, Chen-Yu'
'Wang, Chih-Chieh'
'Tsai, Yi-Fang'
'Wang, Ju-Chun'

_publ_section_title
;
 Linear and cyclic tetranuclear copper(I) complexes containing anions
 of N,N'-bis(pyrimidine-2-yl)formamidine.
;
_journal_issue 5
_journal_name_full 'Dalton transactions (Cambridge, England : 2003)'
_journal_page_first 985
_journal_page_last 990
_journal_paper_doi 10.1039/b417911k
_journal_year 2005
_chemical_formula_sum 'C36 H28 Cu4 N24'
_chemical_formula_weight 1050.98
_chemical_name_systematic
;
?
;
_space_group_IT_number 15
_symmetry_cell_setting monoclinic
_symmetry_space_group_name_Hall '-C 2yc'
_symmetry_space_group_name_H-M 'C 1 2/c 1'
_atom_sites_solution_hydrogens geom
_atom_sites_solution_primary direct
_atom_sites_solution_secondary difmap
_audit_creation_method SHELXL-97
_cell_angle_alpha 90.00
_cell_angle_beta 110.662(3)
_cell_angle_gamma 90.00
_cell_formula_units_Z 4
_cell_length_a 17.396(3)
_cell_length_b 11.9413(19)
_cell_length_c 20.412(3)
_cell_measurement_reflns_used 914
_cell_measurement_temperature 298(2)
_cell_measurement_theta_max 25.00
_cell_measurement_theta_min 3.58
_cell_volume 3967.5(11)
_computing_cell_refinement 'Bruker SMART'
_computing_data_collection 'Bruker SMART'
_computing_data_reduction 'Bruker SAINT'
_computing_molecular_graphics 'Bruker SHELXTL'
_computing_publication_material 'Bruker SHELXTL'
_computing_structure_refinement 'SHELXL-97 (Sheldrick, 1997)'
_computing_structure_solution 'SHELXS-97 (Sheldrick, 1990)'
_diffrn_ambient_temperature 298(2)
_diffrn_measured_fraction_theta_full 0.996
_diffrn_measured_fraction_theta_max 0.996
_diffrn_measurement_device_type 'CCD area detector'
_diffrn_measurement_method 'phi and omega scans'
_diffrn_radiation_monochromator graphite
_diffrn_radiation_source 'fine-focus sealed tube'
_diffrn_radiation_type MoK\a
_diffrn_radiation_wavelength 0.71073
_diffrn_reflns_av_R_equivalents 0.0414
_diffrn_reflns_av_sigmaI/netI 0.0341
_diffrn_reflns_limit_h_max 20
_diffrn_reflns_limit_h_min -18
_diffrn_reflns_limit_k_max 14
_diffrn_reflns_limit_k_min -14
_diffrn_reflns_limit_l_max 24
_diffrn_reflns_limit_l_min -24
_diffrn_reflns_number 10059
_diffrn_reflns_theta_full 25.04
_diffrn_reflns_theta_max 25.04
_diffrn_reflns_theta_min 2.16
_exptl_absorpt_coefficient_mu 2.180
_exptl_absorpt_correction_T_max 0.9601
_exptl_absorpt_correction_T_min 0.8414
_exptl_absorpt_correction_type multi-scan
_exptl_crystal_colour yellow
_exptl_crystal_density_diffrn 1.759
_exptl_crystal_density_method 'not measured'
_exptl_crystal_description column
_exptl_crystal_F_000 2112
_exptl_crystal_size_max 0.40
_exptl_crystal_size_mid 0.10
_exptl_crystal_size_min 0.08
_refine_diff_density_max 0.576
_refine_diff_density_min -0.384
_refine_diff_density_rms 0.072
_refine_ls_extinction_method none
_refine_ls_goodness_of_fit_ref 1.061
_refine_ls_hydrogen_treatment constr
_refine_ls_matrix_type full
_refine_ls_number_parameters 290
_refine_ls_number_reflns 3509
_refine_ls_number_restraints 0
_refine_ls_restrained_S_all 1.061
_refine_ls_R_factor_all 0.0592
_refine_ls_R_factor_gt 0.0380
_refine_ls_shift/su_max 0.001
_refine_ls_shift/su_mean 0.000
_refine_ls_structure_factor_coef Fsqd
_refine_ls_weighting_details 'calc w=1/[\s^2^(Fo^2^)+(0.0545P)^2^+5.4910P] where P=(Fo^2^+2Fc^2^)/3'
_refine_ls_weighting_scheme calc
_refine_ls_wR_factor_gt 0.0962
_refine_ls_wR_factor_ref 0.1075
_reflns_number_gt 2616
_reflns_number_total 3509
_reflns_threshold_expression >2sigma(I)
_cod_data_source_file b417911k.txt
_cod_data_source_block 2
_cod_depositor_comments
;
The following automatic conversions were performed:
'_symmetry_cell_setting' value 'Monoclinic' changed to 'monoclinic'
according to '/home/saulius/struct/CIF-dictionaries/cif_core.dic'
dictionary named 'cif_core.dic' version 2.4.1 from 2010-06-29.

Automatic conversion script
Id: cif_fix_enum 1527 2010-12-29 10:47:43Z saulius 
;
_cod_original_sg_symbol_H-M C2/c
_cod_database_code 7008152

loop_
_symmetry_equiv_pos_as_xyz
'x, y, z'
'-x, y, -z+1/2'
'x+1/2, y+1/2, z'
'-x+1/2, y+1/2, -z+1/2'
'-x, -y, -z'
'x, -y, z-1/2'
'-x+1/2, -y+1/2, -z'
'x+1/2, -y+1/2, z-1/2'

loop_
_atom_site_label
_atom_site_type_symbol
_atom_site_fract_x
_atom_site_fract_y
_atom_site_fract_z
_atom_site_U_iso_or_equiv
_atom_site_adp_type
_atom_site_occupancy
_atom_site_symmetry_multiplicity
_atom_site_calc_flag
_atom_site_refinement_flags
_atom_site_disorder_assembly
_atom_site_disorder_group
Cu1 Cu 0.05276(3) 0.93650(4) 0.20346(2) 0.04012(16) Uani 1 1 d . . .
Cu2 Cu 0.0000 0.74255(5) 0.2500 0.04015(19) Uani 1 2 d S . .
Cu3 Cu 0.0000 1.13006(6) 0.2500 0.0444(2) Uani 1 2 d S . .
N1 N 0.0608(2) 0.5832(3) 0.3586(2) 0.0605(10) Uani 1 1 d . . .
N2 N 0.10309(18) 0.7451(2) 0.32188(16) 0.0367(7) Uani 1 1 d . . .
N3 N 0.14909(18) 0.9026(2) 0.28174(15) 0.0356(7) Uani 1 1 d . . .
N4 N 0.1967(2) 1.0620(3) 0.24563(18) 0.0505(8) Uani 1 1 d . . .
N5 N 0.1870(2) 0.6656(3) 0.42825(18) 0.0587(10) Uani 1 1 d . . .
N6 N 0.2849(2) 0.9626(3) 0.34453(18) 0.0530(9) Uani 1 1 d . . .
N7 N 0.0109(2) 0.8183(3) 0.07366(18) 0.0563(9) Uani 1 1 d . . .
N8 N -0.03225(18) 0.9737(3) 0.11732(15) 0.0371(7) Uani 1 1 d . . .
N9 N -0.0784(2) 1.1303(2) 0.15845(16) 0.0411(7) Uani 1 1 d . . .
N10 N -0.1195(2) 1.2913(3) 0.19723(19) 0.0602(10) Uani 1 1 d . . .
N11 N -0.0938(2) 0.9323(3) -0.00353(18) 0.0580(10) Uani 1 1 d . . .
N12 N -0.2050(2) 1.2128(3) 0.08899(18) 0.0567(9) Uani 1 1 d . . .
C1 C 0.0757(3) 0.5018(4) 0.4076(3) 0.0785(16) Uani 1 1 d . . .
H1A H 0.0372 0.4447 0.4003 0.094 Uiso 1 1 calc R . .
C2 C 0.1418(4) 0.4984(5) 0.4655(3) 0.0768(16) Uani 1 1 d . . .
H2A H 0.1501 0.4409 0.4980 0.092 Uiso 1 1 calc R . .
C3 C 0.1971(3) 0.5838(4) 0.4749(3) 0.0731(15) Uani 1 1 d . . .
H3A H 0.2436 0.5848 0.5154 0.088 Uiso 1 1 calc R . .
C4 C 0.1194(2) 0.6616(3) 0.3738(2) 0.0412(9) Uani 1 1 d . . .
C5 C 0.1597(2) 0.8213(3) 0.32796(18) 0.0366(8) Uani 1 1 d . . .
H5A H 0.2087 0.8179 0.3660 0.044 Uiso 1 1 calc R . .
C6 C 0.2137(2) 0.9782(3) 0.29248(19) 0.0398(8) Uani 1 1 d . . .
C7 C 0.2561(3) 1.1370(4) 0.2547(2) 0.0559(11) Uani 1 1 d . . .
H7A H 0.2462 1.1971 0.2239 0.067 Uiso 1 1 calc R . .
C8 C 0.3308(3) 1.1296(4) 0.3071(2) 0.0649(13) Uani 1 1 d . . .
H8A H 0.3716 1.1827 0.3124 0.078 Uiso 1 1 calc R . .
C9 C 0.3427(3) 1.0398(4) 0.3516(2) 0.0593(12) Uani 1 1 d . . .
H9A H 0.3929 1.0326 0.3880 0.071 Uiso 1 1 calc R . .
C10 C -0.1766(4) 1.3719(4) 0.1889(3) 0.0737(15) Uani 1 1 d . . .
H10A H -0.1666 1.4273 0.2229 0.088 Uiso 1 1 calc R . .
C11 C -0.2479(4) 1.3758(4) 0.1329(3) 0.0753(16) Uani 1 1 d . . .
H11A H -0.2869 1.4313 0.1285 0.090 Uiso 1 1 calc R . .
C12 C -0.2596(3) 1.2941(4) 0.0835(3) 0.0683(14) Uani 1 1 d . . .
H12A H -0.3076 1.2952 0.0444 0.082 Uiso 1 1 calc R . .
C13 C -0.1379(3) 1.2147(3) 0.1457(2) 0.0450(9) Uani 1 1 d . . .
C14 C -0.0838(2) 1.0590(3) 0.10790(19) 0.0395(8) Uani 1 1 d . . .
H14A H -0.1248 1.0687 0.0644 0.047 Uiso 1 1 calc R . .
C15 C -0.0404(2) 0.9058(3) 0.05946(19) 0.0397(8) Uani 1 1 d . . .
C16 C -0.0984(3) 0.8643(4) -0.0560(2) 0.0723(15) Uani 1 1 d . . .
H16A H -0.1360 0.8798 -0.1004 0.087 Uiso 1 1 calc R . .
C17 C -0.0489(3) 0.7711(4) -0.0466(3) 0.0706(14) Uani 1 1 d . . .
H17A H -0.0517 0.7235 -0.0835 0.085 Uiso 1 1 calc R . .
C18 C 0.0036(3) 0.7529(4) 0.0187(3) 0.0696(14) Uani 1 1 d . . .
H18A H 0.0374 0.6902 0.0262 0.084 Uiso 1 1 calc R . .

loop_
_atom_site_aniso_label
_atom_site_aniso_U_11
_atom_site_aniso_U_22
_atom_site_aniso_U_33
_atom_site_aniso_U_23
_atom_site_aniso_U_13
_atom_site_aniso_U_12
Cu1 0.0391(3) 0.0388(3) 0.0372(3) 0.00559(19) 0.0070(2) 0.0045(2)
Cu2 0.0336(4) 0.0368(4) 0.0442(4) 0.000 0.0065(3) 0.000
Cu3 0.0540(4) 0.0387(4) 0.0346(4) 0.000 0.0080(3) 0.000
N1 0.055(2) 0.042(2) 0.083(3) 0.0135(19) 0.022(2) -0.0015(16)
N2 0.0350(16) 0.0310(16) 0.0407(17) 0.0015(13) 0.0091(14) 0.0014(13)
N3 0.0366(16) 0.0320(16) 0.0354(16) 0.0020(13) 0.0094(13) -0.0007(13)
N4 0.055(2) 0.0460(19) 0.052(2) 0.0074(16) 0.0203(17) -0.0022(17)
N5 0.061(2) 0.054(2) 0.051(2) 0.0145(17) 0.0076(18) -0.0001(18)
N6 0.0446(19) 0.062(2) 0.0445(19) 0.0028(17) 0.0065(16) -0.0125(17)
N7 0.065(2) 0.049(2) 0.052(2) 0.0053(17) 0.0168(18) 0.0202(18)
N8 0.0388(16) 0.0345(16) 0.0347(16) 0.0029(13) 0.0090(13) 0.0033(13)
N9 0.0515(19) 0.0312(17) 0.0375(17) 0.0033(13) 0.0121(15) 0.0065(14)
N10 0.082(3) 0.047(2) 0.051(2) -0.0043(17) 0.023(2) 0.0083(19)
N11 0.061(2) 0.054(2) 0.045(2) -0.0094(17) 0.0016(17) 0.0169(18)
N12 0.066(2) 0.054(2) 0.045(2) 0.0024(17) 0.0135(18) 0.0230(18)
C1 0.078(4) 0.045(3) 0.121(5) 0.026(3) 0.045(4) 0.000(3)
C2 0.103(4) 0.061(3) 0.077(4) 0.034(3) 0.046(3) 0.027(3)
C3 0.087(4) 0.072(4) 0.053(3) 0.019(3) 0.016(3) 0.010(3)
C4 0.045(2) 0.036(2) 0.044(2) 0.0034(17) 0.0178(18) 0.0060(17)
C5 0.0335(18) 0.040(2) 0.0333(18) -0.0019(16) 0.0082(15) 0.0038(16)
C6 0.041(2) 0.042(2) 0.038(2) -0.0026(16) 0.0155(17) -0.0022(17)
C7 0.066(3) 0.046(3) 0.064(3) 0.004(2) 0.033(2) -0.013(2)
C8 0.067(3) 0.068(3) 0.067(3) -0.013(3) 0.033(3) -0.034(3)
C9 0.047(2) 0.078(3) 0.052(3) -0.008(2) 0.015(2) -0.020(2)
C10 0.111(5) 0.045(3) 0.079(4) -0.006(2) 0.051(4) 0.016(3)
C11 0.101(4) 0.061(3) 0.075(4) 0.019(3) 0.045(3) 0.038(3)
C12 0.075(3) 0.074(3) 0.060(3) 0.014(3) 0.028(3) 0.035(3)
C13 0.061(3) 0.036(2) 0.041(2) 0.0072(17) 0.022(2) 0.0085(19)
C14 0.043(2) 0.038(2) 0.0341(19) 0.0078(16) 0.0097(16) 0.0038(17)
C15 0.040(2) 0.039(2) 0.038(2) 0.0056(16) 0.0116(17) 0.0031(16)
C16 0.085(4) 0.070(3) 0.046(3) -0.013(2) 0.002(2) 0.024(3)
C17 0.093(4) 0.059(3) 0.060(3) -0.015(2) 0.027(3) 0.011(3)
C18 0.085(4) 0.052(3) 0.073(3) 0.001(2) 0.029(3) 0.028(3)

loop_
_atom_type_symbol
_atom_type_description
_atom_type_scat_dispersion_real
_atom_type_scat_dispersion_imag
_atom_type_scat_source
C C 0.0033 0.0016 'International Tables Vol C Tables 4.2.6.8 and 6.1.1.4'
H H 0.0000 0.0000 'International Tables Vol C Tables 4.2.6.8 and 6.1.1.4'
N N 0.0061 0.0033 'International Tables Vol C Tables 4.2.6.8 and 6.1.1.4'
Cu Cu 0.3201 1.2651 'International Tables Vol C Tables 4.2.6.8 and 6.1.1.4'

loop_
_geom_angle_atom_site_label_1
_geom_angle_atom_site_label_2
_geom_angle_atom_site_label_3
_geom_angle
_geom_angle_site_symmetry_1
_geom_angle_site_symmetry_3
_geom_angle_publ_flag
N3 Cu1 N8 171.06(13) . . ?
N3 Cu1 Cu3 100.88(9) . . ?
N8 Cu1 Cu3 83.07(9) . . ?
N3 Cu1 Cu2 80.53(9) . . ?
N8 Cu1 Cu2 105.47(9) . . ?
Cu3 Cu1 Cu2 112.84(2) . . ?
N2 Cu2 N2 178.15(18) . 2 ?
N2 Cu2 Cu1 85.07(9) . . ?
N2 Cu2 Cu1 93.39(9) 2 . ?
N2 Cu2 Cu1 93.39(9) . 2 ?
N2 Cu2 Cu1 85.07(9) 2 2 ?
Cu1 Cu2 Cu1 67.11(3) . 2 ?
N9 Cu3 N9 179.84(18) 2 . ?
N9 Cu3 Cu1 97.43(10) 2 . ?
N9 Cu3 Cu1 82.71(9) . . ?
N9 Cu3 Cu1 82.71(9) 2 2 ?
N9 Cu3 Cu1 97.43(10) . 2 ?
Cu1 Cu3 Cu1 67.22(3) . 2 ?
C4 N1 C1 113.6(4) . . ?
C5 N2 C4 118.3(3) . . ?
C5 N2 Cu2 124.3(2) . . ?
C4 N2 Cu2 117.4(2) . . ?
C5 N3 C6 117.5(3) . . ?
C5 N3 Cu1 127.9(3) . . ?
C6 N3 Cu1 114.5(2) . . ?
C7 N4 C6 115.9(4) . . ?
C4 N5 C3 115.9(4) . . ?
C6 N6 C9 116.4(4) . . ?
C18 N7 C15 114.6(4) . . ?
C14 N8 C15 117.5(3) . . ?
C14 N8 Cu1 125.2(3) . . ?
C15 N8 Cu1 117.3(2) . . ?
C14 N9 C13 118.5(3) . . ?
C14 N9 Cu3 127.1(3) . . ?
C13 N9 Cu3 114.4(2) . . ?
C13 N10 C10 115.2(4) . . ?
C16 N11 C15 117.3(4) . . ?
C13 N12 C12 116.3(4) . . ?
C2 C1 N1 124.1(5) . . ?
C1 C2 C3 116.6(5) . . ?
N5 C3 C2 122.5(5) . . ?
N5 C4 N1 127.4(4) . . ?
N5 C4 N2 119.9(3) . . ?
N1 C4 N2 112.7(3) . . ?
N2 C5 N3 122.1(3) . . ?
N6 C6 N4 125.6(4) . . ?
N6 C6 N3 120.4(3) . . ?
N4 C6 N3 114.0(3) . . ?
N4 C7 C8 123.0(4) . . ?
C7 C8 C9 116.7(4) . . ?
N6 C9 C8 122.4(4) . . ?
N10 C10 C11 122.9(5) . . ?
C10 C11 C12 116.8(5) . . ?
N12 C12 C11 122.8(5) . . ?
N12 C13 N10 126.1(4) . . ?
N12 C13 N9 121.0(4) . . ?
N10 C13 N9 112.8(4) . . ?
N9 C14 N8 121.8(3) . . ?
N11 C15 N7 125.4(4) . . ?
N11 C15 N8 120.4(3) . . ?
N7 C15 N8 114.1(3) . . ?
N11 C16 C17 121.7(4) . . ?
C18 C17 C16 116.3(4) . . ?
N7 C18 C17 124.7(4) . . ?

loop_
_geom_bond_atom_site_label_1
_geom_bond_atom_site_label_2
_geom_bond_distance
_geom_bond_site_symmetry_2
_geom_bond_publ_flag
Cu1 N3 1.907(3) . ?
Cu1 N8 1.908(3) . ?
Cu1 Cu3 2.7752(8) . ?
Cu1 Cu2 2.7792(8) . ?
Cu2 N2 1.874(3) . ?
Cu2 N2 1.874(3) 2 ?
Cu2 Cu1 2.7792(8) 2 ?
Cu3 N9 1.885(3) 2 ?
Cu3 N9 1.885(3) . ?
Cu3 Cu1 2.7752(8) 2 ?
N1 C4 1.338(5) . ?
N1 C1 1.353(6) . ?
N2 C5 1.314(5) . ?
N2 C4 1.408(5) . ?
N3 C5 1.321(5) . ?
N3 C6 1.396(5) . ?
N4 C7 1.330(5) . ?
N4 C6 1.343(5) . ?
N5 C4 1.303(5) . ?
N5 C3 1.331(6) . ?
N6 C6 1.330(5) . ?
N6 C9 1.334(5) . ?
N7 C18 1.337(6) . ?
N7 C15 1.337(5) . ?
N8 C14 1.326(5) . ?
N8 C15 1.398(5) . ?
N9 C14 1.315(5) . ?
N9 C13 1.402(5) . ?
N10 C13 1.344(5) . ?
N10 C10 1.350(6) . ?
N11 C16 1.324(5) . ?
N11 C15 1.332(5) . ?
N12 C13 1.323(5) . ?
N12 C12 1.335(5) . ?
C1 C2 1.327(7) . ?
C2 C3 1.369(7) . ?
C7 C8 1.364(6) . ?
C8 C9 1.372(6) . ?
C10 C11 1.358(7) . ?
C11 C12 1.366(7) . ?
C16 C17 1.379(6) . ?
C17 C18 1.341(7) . ?
